data_4108096
loop_
_publ_author_name
'Wen-Qiong Wu'
'Qian Peng'
'Da-Xuan Dong'
'Xue-Long Hou'
'Yun-Dong Wu'

_publ_section_title
;
 A Dramatic Switch of Enantioselectivity in Asymmetric Heck Reaction by
 Benzylic Substituents of Ligands
;
_journal_name_full 'Journal of the American Chemical Society'
_journal_page_first 9717
_journal_page_last 9725
_journal_paper_doi 10.1021/ja7104174
_journal_volume 130
_journal_year 2008
_chemical_absolute_configuration ad
_chemical_formula_sum 'C27 H30 Cl2 N O P Pd'
_chemical_formula_weight 592.79
_chemical_name_systematic
; 
 ? 
;
_space_group_IT_number 19
_symmetry_cell_setting orthorhombic
_symmetry_space_group_name_Hall 'P 2ac 2ab'
_symmetry_space_group_name_H-M 'P 21 21 21'
_atom_sites_solution_hydrogens geom
_atom_sites_solution_primary direct
_atom_sites_solution_secondary difmap
_audit_creation_method SHELXL-97
_cell_angle_alpha 90.00
_cell_angle_beta 90.00
_cell_angle_gamma 90.00
_cell_formula_units_Z 4
_cell_length_a 10.2217(10)
_cell_length_b 15.7882(15)
_cell_length_c 16.2334(15)
_cell_measurement_reflns_used 2009
_cell_measurement_temperature 293(2)
_cell_measurement_theta_max 39.809
_cell_measurement_theta_min 4.709
_cell_volume 2619.8(4)
_computing_cell_refinement 'Bruker SMART'
_computing_data_collection 'Bruker SMART'
_computing_data_reduction 'Bruker SHELXTL'
_computing_molecular_graphics 'Bruker SHELXTL'
_computing_publication_material 'Bruker SHELXTL'
_computing_structure_refinement 'SHELXL-97 (Sheldrick, 1997)'
_computing_structure_solution 'SHELXS-97 (Sheldrick, 1990)'
_diffrn_ambient_temperature 293(2)
_diffrn_measured_fraction_theta_full 0.995
_diffrn_measured_fraction_theta_max 0.995
_diffrn_measurement_device_type 'CCD area detector'
_diffrn_measurement_method 'phi and omega scans'
_diffrn_radiation_monochromator graphite
_diffrn_radiation_source 'fine-focus sealed tube'
_diffrn_radiation_type MoK\a
_diffrn_radiation_wavelength 0.71073
_diffrn_reflns_av_R_equivalents 0.0921
_diffrn_reflns_av_sigmaI/netI 0.1399
_diffrn_reflns_limit_h_max 10
_diffrn_reflns_limit_h_min -13
_diffrn_reflns_limit_k_max 20
_diffrn_reflns_limit_k_min -20
_diffrn_reflns_limit_l_max 15
_diffrn_reflns_limit_l_min -21
_diffrn_reflns_number 15591
_diffrn_reflns_theta_full 27.50
_diffrn_reflns_theta_max 27.50
_diffrn_reflns_theta_min 1.80
_exptl_absorpt_coefficient_mu 0.994
_exptl_absorpt_correction_T_max 1.00000
_exptl_absorpt_correction_T_min 0.77332
_exptl_absorpt_correction_type empirical
_exptl_crystal_colour yellow
_exptl_crystal_density_diffrn 1.503
_exptl_crystal_description prismatic
_exptl_crystal_F_000 1208
_exptl_crystal_size_max 0.221
_exptl_crystal_size_mid 0.172
_exptl_crystal_size_min 0.100
_refine_diff_density_max 0.562
_refine_diff_density_min -0.606
_refine_diff_density_rms 0.085
_refine_ls_abs_structure_details 'Flack H D (1983), Acta Cryst. A39, 876-881'
_refine_ls_abs_structure_Flack -0.07(3)
_refine_ls_extinction_method none
_refine_ls_goodness_of_fit_ref 0.794
_refine_ls_hydrogen_treatment mixed
_refine_ls_matrix_type full
_refine_ls_number_parameters 310
_refine_ls_number_reflns 5934
_refine_ls_number_restraints 0
_refine_ls_restrained_S_all 0.794
_refine_ls_R_factor_all 0.0867
_refine_ls_R_factor_gt 0.0488
_refine_ls_shift/su_max 0.001
_refine_ls_shift/su_mean 0.000
_refine_ls_structure_factor_coef Fsqd
_refine_ls_weighting_details 'calc w=1/[\s^2^(Fo^2^)+(0.0000P)^2^+0.0000P] where P=(Fo^2^+2Fc^2^)/3'
_refine_ls_weighting_scheme calc
_refine_ls_wR_factor_gt 0.0635
_refine_ls_wR_factor_ref 0.0713
_reflns_number_gt 3726
_reflns_number_total 5934
_reflns_threshold_expression >2sigma(I)
_cod_data_source_file ja7104174-file005.cif
_cod_data_source_block cd26538
_cod_database_code 4108096

loop_
_symmetry_equiv_pos_as_xyz
'x, y, z'
'-x+1/2, -y, z+1/2'
'-x, y+1/2, -z+1/2'
'x+1/2, -y+1/2, -z'

loop_
_atom_site_label
_atom_site_type_symbol
_atom_site_fract_x
_atom_site_fract_y
_atom_site_fract_z
_atom_site_U_iso_or_equiv
_atom_site_adp_type
_atom_site_occupancy
_atom_site_symmetry_multiplicity
_atom_site_calc_flag
_atom_site_refinement_flags
Pd Pd 1.11849(4) 0.43411(3) 0.85499(2) 0.03150(11) Uani 1 1 d .
P P 0.90198(15) 0.43416(10) 0.87550(7) 0.0347(4) Uani 1 1 d .
Cl1 Cl 1.34459(14) 0.44605(11) 0.83150(8) 0.0501(4) Uani 1 1 d .
Cl2 Cl 1.10545(18) 0.33952(9) 0.74935(9) 0.0543(5) Uani 1 1 d .
O1 O 1.0563(4) 0.6021(2) 1.0487(2) 0.0471(12) Uani 1 1 d .
N1 N 1.1221(5) 0.5050(3) 0.9594(2) 0.0342(11) Uani 1 1 d .
C1 C 1.1662(7) 0.4716(4) 1.0410(3) 0.0391(17) Uani 1 1 d .
C2 C 1.0999(7) 0.5320(4) 1.1002(3) 0.0533(19) Uani 1 1 d .
H2A H 1.0262 0.5049 1.1272 0.064 Uiso 1 1 calc R
H2B H 1.1608 0.5515 1.1419 0.064 Uiso 1 1 calc R
C3 C 1.0689(5) 0.5769(4) 0.9705(3) 0.0349(14) Uani 1 1 d .
C4 C 1.0158(6) 0.6378(3) 0.9073(3) 0.0325(14) Uani 1 1 d .
C5 C 0.8694(6) 0.6189(3) 0.8929(3) 0.0326(14) Uani 1 1 d .
C6 C 0.7865(6) 0.6874(4) 0.8877(3) 0.0440(17) Uani 1 1 d .
H6 H 0.8208 0.7412 0.8968 0.053 Uiso 1 1 calc R
C7 C 0.6564(7) 0.6803(4) 0.8699(4) 0.064(2) Uani 1 1 d .
H7 H 0.6053 0.7286 0.8636 0.077 Uiso 1 1 calc R
C8 C 0.6016(7) 0.6015(4) 0.8612(4) 0.0549(17) Uani 1 1 d .
H8 H 0.5122 0.5956 0.8523 0.066 Uiso 1 1 calc R
C9 C 0.6815(6) 0.5310(4) 0.8661(4) 0.0476(17) Uani 1 1 d .
H9 H 0.6444 0.4776 0.8595 0.057 Uiso 1 1 calc R
C10 C 0.8148(6) 0.5370(3) 0.8803(3) 0.0338(15) Uani 1 1 d .
C11 C 1.3147(7) 0.4680(4) 1.0455(4) 0.0466(19) Uani 1 1 d .
C12 C 1.3790(7) 0.5535(5) 1.0350(3) 0.077(2) Uani 1 1 d .
H12A H 1.3535 0.5900 1.0795 0.116 Uiso 1 1 calc R
H12B H 1.3520 0.5780 0.9836 0.116 Uiso 1 1 calc R
H12C H 1.4724 0.5468 1.0352 0.116 Uiso 1 1 calc R
C13 C 1.3567(7) 0.4261(4) 1.1249(3) 0.074(2) Uani 1 1 d .
H13A H 1.3364 0.4625 1.1705 0.111 Uiso 1 1 calc R
H13B H 1.4492 0.4157 1.1235 0.111 Uiso 1 1 calc R
H13C H 1.3111 0.3733 1.1312 0.111 Uiso 1 1 calc R
C14 C 1.0416(6) 0.7270(3) 0.9399(3) 0.0467(17) Uani 1 1 d .
H14A H 1.0053 0.7323 0.9942 0.070 Uiso 1 1 calc R
H14B H 1.0014 0.7677 0.9040 0.070 Uiso 1 1 calc R
H14C H 1.1342 0.7369 0.9420 0.070 Uiso 1 1 calc R
C15 C 1.0858(5) 0.6291(3) 0.8248(3) 0.0407(16) Uani 1 1 d .
H15A H 1.1786 0.6321 0.8333 0.061 Uiso 1 1 calc R
H15B H 1.0590 0.6742 0.7888 0.061 Uiso 1 1 calc R
H15C H 1.0640 0.5756 0.8003 0.061 Uiso 1 1 calc R
C16 C 0.8702(7) 0.3777(4) 0.9711(3) 0.0376(14) Uani 1 1 d .
C17 C 0.9322(6) 0.3022(4) 0.9848(4) 0.0517(19) Uani 1 1 d .
H17 H 0.9898 0.2819 0.9450 0.062 Uiso 1 1 calc R
C18 C 0.9131(7) 0.2563(4) 1.0536(4) 0.064(2) Uani 1 1 d .
H18 H 0.9565 0.2051 1.0611 0.077 Uiso 1 1 calc R
C19 C 0.8276(8) 0.2864(5) 1.1133(4) 0.075(3) Uani 1 1 d .
H19 H 0.8122 0.2552 1.1609 0.090 Uiso 1 1 calc R
C20 C 0.7669(8) 0.3617(5) 1.1016(5) 0.089(3) Uani 1 1 d .
H20 H 0.7121 0.3826 1.1425 0.107 Uiso 1 1 calc R
C21 C 0.7838(7) 0.4078(5) 1.0313(4) 0.066(2) Uani 1 1 d .
H21 H 0.7388 0.4583 1.0235 0.079 Uiso 1 1 calc R
C22 C 0.8077(6) 0.3793(4) 0.7973(3) 0.0420(16) Uani 1 1 d .
C23 C 0.7260(6) 0.3126(4) 0.8145(4) 0.0471(17) Uani 1 1 d .
H23 H 0.7216 0.2913 0.8679 0.057 Uiso 1 1 calc R
C24 C 0.6500(7) 0.2765(4) 0.7528(4) 0.066(2) Uani 1 1 d .
H24 H 0.5938 0.2318 0.7646 0.079 Uiso 1 1 calc R
C25 C 0.6590(6) 0.3078(5) 0.6749(4) 0.067(2) Uani 1 1 d .
H25 H 0.6091 0.2832 0.6334 0.080 Uiso 1 1 calc R
C26 C 0.7381(7) 0.3734(5) 0.6562(4) 0.064(2) Uani 1 1 d .
H26 H 0.7429 0.3940 0.6026 0.077 Uiso 1 1 calc R
C27 C 0.8110(6) 0.4089(4) 0.7176(3) 0.0482(18) Uani 1 1 d .
H27 H 0.8647 0.4547 0.7052 0.058 Uiso 1 1 calc R
H1 H 1.132(6) 0.418(3) 1.050(3) 0.06(2) Uiso 1 1 d .
H11 H 1.344(5) 0.428(3) 1.008(3) 0.043(16) Uiso 1 1 d .

loop_
_atom_site_aniso_label
_atom_site_aniso_U_11
_atom_site_aniso_U_22
_atom_site_aniso_U_33
_atom_site_aniso_U_23
_atom_site_aniso_U_13
_atom_site_aniso_U_12
Pd 0.0376(2) 0.0309(2) 0.02606(19) -0.0027(2) -0.0022(2) 0.0007(3)
P 0.0416(10) 0.0290(8) 0.0337(8) -0.0019(7) -0.0014(7) -0.0022(9)
Cl1 0.0448(10) 0.0627(12) 0.0429(8) -0.0039(8) 0.0060(7) -0.0039(9)
Cl2 0.0604(12) 0.0540(10) 0.0486(9) -0.0251(8) -0.0091(10) 0.0102(10)
O1 0.074(3) 0.047(3) 0.021(2) -0.0030(19) -0.003(2) 0.011(2)
N1 0.039(3) 0.032(3) 0.032(3) -0.009(2) -0.006(3) 0.002(3)
C1 0.057(5) 0.035(4) 0.026(3) 0.002(3) -0.004(3) -0.006(4)
C2 0.076(5) 0.058(4) 0.026(3) 0.009(3) 0.002(4) 0.012(4)
C3 0.038(4) 0.037(4) 0.029(3) -0.006(3) 0.007(2) -0.003(3)
C4 0.045(4) 0.030(3) 0.022(3) 0.001(3) 0.001(3) 0.003(3)
C5 0.044(4) 0.035(3) 0.019(3) 0.004(2) 0.000(3) 0.001(4)
C6 0.049(5) 0.033(4) 0.050(4) 0.003(3) 0.000(3) 0.007(3)
C7 0.068(6) 0.058(5) 0.066(5) 0.000(4) 0.007(4) 0.030(4)
C8 0.035(4) 0.061(4) 0.069(4) 0.005(4) -0.003(4) 0.008(4)
C9 0.044(4) 0.047(4) 0.052(4) -0.014(4) -0.001(4) 0.005(3)
C10 0.035(4) 0.033(4) 0.034(3) 0.002(3) 0.004(3) 0.003(3)
C11 0.059(5) 0.048(5) 0.033(4) -0.011(3) -0.004(3) 0.011(4)
C12 0.071(5) 0.102(6) 0.060(4) -0.009(4) -0.004(4) -0.023(6)
C13 0.098(6) 0.073(5) 0.050(4) 0.013(4) -0.028(4) 0.013(5)
C14 0.068(5) 0.026(4) 0.046(4) -0.002(3) -0.003(3) -0.008(3)
C15 0.043(4) 0.036(4) 0.043(3) 0.004(3) 0.000(3) -0.003(3)
C16 0.038(4) 0.036(4) 0.039(3) 0.003(3) 0.000(3) -0.006(4)
C17 0.061(5) 0.037(4) 0.057(4) 0.002(3) 0.003(3) -0.010(4)
C18 0.084(7) 0.040(4) 0.067(5) 0.024(4) -0.007(4) -0.006(4)
C19 0.086(7) 0.081(6) 0.058(5) 0.022(5) 0.007(4) -0.034(5)
C20 0.100(7) 0.093(7) 0.075(6) 0.011(5) 0.041(5) 0.001(6)
C21 0.075(6) 0.069(6) 0.053(4) 0.016(4) 0.026(4) 0.004(4)
C22 0.040(4) 0.048(4) 0.038(4) 0.000(3) -0.009(3) -0.005(3)
C23 0.049(5) 0.047(4) 0.046(4) 0.000(3) 0.002(3) -0.005(4)
C24 0.064(6) 0.061(5) 0.074(5) -0.012(4) -0.012(4) -0.028(4)
C25 0.047(5) 0.090(6) 0.063(5) -0.011(4) -0.030(4) 0.001(4)
C26 0.053(5) 0.081(6) 0.058(5) -0.002(5) -0.020(4) 0.001(4)
C27 0.059(5) 0.037(4) 0.048(4) 0.001(3) -0.018(3) -0.009(3)

loop_
_atom_type_symbol
_atom_type_description
_atom_type_scat_dispersion_real
_atom_type_scat_dispersion_imag
_atom_type_scat_source
C C 0.0033 0.0016 'International Tables Vol C Tables 4.2.6.8 and 6.1.1.4'
H H 0.0000 0.0000 'International Tables Vol C Tables 4.2.6.8 and 6.1.1.4'
N N 0.0061 0.0033 'International Tables Vol C Tables 4.2.6.8 and 6.1.1.4'
O O 0.0106 0.0060 'International Tables Vol C Tables 4.2.6.8 and 6.1.1.4'
P P 0.1023 0.0942 'International Tables Vol C Tables 4.2.6.8 and 6.1.1.4'
Cl Cl 0.1484 0.1585 'International Tables Vol C Tables 4.2.6.8 and 6.1.1.4'
Pd Pd -0.9988 1.0072 'International Tables Vol C Tables 4.2.6.8 and 6.1.1.4'

loop_
_geom_angle_atom_site_label_1
_geom_angle_atom_site_label_2
_geom_angle_atom_site_label_3
_geom_angle
N1 Pd P 83.89(15)
N1 Pd Cl2 172.04(13)
P Pd Cl2 93.12(6)
N1 Pd Cl1 94.21(15)
P Pd Cl1 175.31(6)
Cl2 Pd Cl1 89.31(6)
C22 P C16 105.5(3)
C22 P C10 101.1(3)
C16 P C10 107.9(3)
C22 P Pd 114.9(2)
C16 P Pd 107.7(2)
C10 P Pd 118.80(19)
C3 O1 C2 106.8(4)
C3 N1 C1 108.6(4)
C3 N1 Pd 127.0(4)
C1 N1 Pd 123.4(4)
N1 C1 C2 101.9(5)
N1 C1 C11 110.9(5)
C2 C1 C11 116.0(6)
N1 C1 H1 111(4)
C2 C1 H1 108(4)
C11 C1 H1 109(4)
O1 C2 C1 104.5(4)
O1 C2 H2A 110.9
C1 C2 H2A 110.9
O1 C2 H2B 110.9
C1 C2 H2B 110.9
H2A C2 H2B 108.9
N1 C3 O1 116.2(5)
N1 C3 C4 128.8(5)
O1 C3 C4 114.9(5)
C3 C4 C15 111.8(5)
C3 C4 C14 106.8(4)
C15 C4 C14 107.8(5)
C3 C4 C5 109.2(4)
C15 C4 C5 107.7(4)
C14 C4 C5 113.5(5)
C6 C5 C10 117.6(6)
C6 C5 C4 117.0(5)
C10 C5 C4 125.3(5)
C7 C6 C5 123.2(6)
C7 C6 H6 118.4
C5 C6 H6 118.4
C6 C7 C8 119.6(6)
C6 C7 H7 120.2
C8 C7 H7 120.2
C7 C8 C9 118.9(6)
C7 C8 H8 120.6
C9 C8 H8 120.6
C8 C9 C10 122.4(6)
C8 C9 H9 118.8
C10 C9 H9 118.8
C9 C10 C5 118.2(5)
C9 C10 P 113.9(4)
C5 C10 P 127.8(5)
C12 C11 C13 111.3(6)
C12 C11 C1 113.3(6)
C13 C11 C1 110.0(5)
C12 C11 H11 113(3)
C13 C11 H11 100(3)
C1 C11 H11 108(3)
C11 C12 H12A 109.5
C11 C12 H12B 109.5
H12A C12 H12B 109.5
C11 C12 H12C 109.5
H12A C12 H12C 109.5
H12B C12 H12C 109.5
C11 C13 H13A 109.5
C11 C13 H13B 109.5
H13A C13 H13B 109.5
C11 C13 H13C 109.5
H13A C13 H13C 109.5
H13B C13 H13C 109.5
C4 C14 H14A 109.5
C4 C14 H14B 109.5
H14A C14 H14B 109.5
C4 C14 H14C 109.5
H14A C14 H14C 109.5
H14B C14 H14C 109.5
C4 C15 H15A 109.5
C4 C15 H15B 109.5
H15A C15 H15B 109.5
C4 C15 H15C 109.5
H15A C15 H15C 109.5
H15B C15 H15C 109.5
C17 C16 C21 118.3(6)
C17 C16 P 118.9(5)
C21 C16 P 122.8(5)
C18 C17 C16 122.4(6)
C18 C17 H17 118.8
C16 C17 H17 118.8
C17 C18 C19 119.1(7)
C17 C18 H18 120.4
C19 C18 H18 120.4
C20 C19 C18 119.4(7)
C20 C19 H19 120.3
C18 C19 H19 120.3
C19 C20 C21 121.8(8)
C19 C20 H20 119.1
C21 C20 H20 119.1
C20 C21 C16 118.9(7)
C20 C21 H21 120.6
C16 C21 H21 120.6
C23 C22 C27 117.8(5)
C23 C22 P 123.2(5)
C27 C22 P 118.8(5)
C22 C23 C24 120.5(6)
C22 C23 H23 119.7
C24 C23 H23 119.7
C25 C24 C23 118.9(6)
C25 C24 H24 120.5
C23 C24 H24 120.5
C26 C25 C24 121.9(7)
C26 C25 H25 119.0
C24 C25 H25 119.0
C25 C26 C27 118.5(7)
C25 C26 H26 120.7
C27 C26 H26 120.7
C26 C27 C22 122.3(6)
C26 C27 H27 118.9
C22 C27 H27 118.9

loop_
_geom_bond_atom_site_label_1
_geom_bond_atom_site_label_2
_geom_bond_distance
Pd N1 2.032(4)
Pd P 2.2380(17)
Pd Cl2 2.2778(14)
Pd Cl1 2.3500(16)
P C22 1.814(6)
P C16 1.818(5)
P C10 1.854(5)
O1 C3 1.336(5)
O1 C2 1.458(6)
N1 C3 1.271(7)
N1 C1 1.494(7)
C1 C2 1.515(7)
C1 C11 1.521(8)
C1 H1 0.93(5)
C2 H2A 0.9700
C2 H2B 0.9700
C3 C4 1.507(7)
C4 C15 1.525(6)
C4 C14 1.528(7)
C4 C5 1.543(8)
C5 C6 1.377(7)
C5 C10 1.422(7)
C6 C7 1.366(8)
C6 H6 0.9300
C7 C8 1.372(8)
C7 H7 0.9300
C8 C9 1.383(7)
C8 H8 0.9300
C9 C10 1.385(7)
C9 H9 0.9300
C11 C12 1.511(8)
C11 C13 1.511(7)
C11 H11 0.92(5)
C12 H12A 0.9600
C12 H12B 0.9600
C12 H12C 0.9600
C13 H13A 0.9600
C13 H13B 0.9600
C13 H13C 0.9600
C14 H14A 0.9600
C14 H14B 0.9600
C14 H14C 0.9600
C15 H15A 0.9600
C15 H15B 0.9600
C15 H15C 0.9600
C16 C17 1.368(8)
C16 C21 1.400(8)
C17 C18 1.347(7)
C17 H17 0.9300
C18 C19 1.389(9)
C18 H18 0.9300
C19 C20 1.355(9)
C19 H19 0.9300
C20 C21 1.364(8)
C20 H20 0.9300
C21 H21 0.9300
C22 C23 1.372(7)
C22 C27 1.376(7)
C23 C24 1.390(7)
C23 H23 0.9300
C24 C25 1.360(8)
C24 H24 0.9300
C25 C26 1.349(8)
C25 H25 0.9300
C26 C27 1.365(7)
C26 H26 0.9300
C27 H27 0.9300

loop_
_geom_torsion_atom_site_label_1
_geom_torsion_atom_site_label_2
_geom_torsion_atom_site_label_3
_geom_torsion_atom_site_label_4
_geom_torsion
N1 Pd P C22 178.2(3)
Cl2 Pd P C22 -9.2(2)
Cl1 Pd P C22 111.9(7)
N1 Pd P C16 -64.6(2)
Cl2 Pd P C16 108.0(2)
Cl1 Pd P C16 -130.9(6)
N1 Pd P C10 58.3(2)
Cl2 Pd P C10 -129.07(19)
Cl1 Pd P C10 -7.9(7)
P Pd N1 C3 -61.4(5)
Cl2 Pd N1 C3 -129.7(9)
Cl1 Pd N1 C3 114.3(5)
P Pd N1 C1 105.7(5)
Cl2 Pd N1 C1 37.4(15)
Cl1 Pd N1 C1 -78.6(5)
C3 N1 C1 C2 11.5(7)
Pd N1 C1 C2 -157.6(4)
C3 N1 C1 C11 -112.5(6)
Pd N1 C1 C11 78.3(6)
C3 O1 C2 C1 12.0(6)
N1 C1 C2 O1 -13.8(6)
C11 C1 C2 O1 106.8(6)
C1 N1 C3 O1 -4.6(7)
Pd N1 C3 O1 164.1(4)
C1 N1 C3 C4 176.4(5)
Pd N1 C3 C4 -14.9(9)
C2 O1 C3 N1 -5.1(7)
C2 O1 C3 C4 174.1(5)
N1 C3 C4 C15 -28.1(9)
O1 C3 C4 C15 152.9(5)
N1 C3 C4 C14 -145.8(6)
O1 C3 C4 C14 35.2(6)
N1 C3 C4 C5 91.1(7)
O1 C3 C4 C5 -87.9(5)
C3 C4 C5 C6 137.0(5)
C15 C4 C5 C6 -101.4(5)
C14 C4 C5 C6 17.9(6)
C3 C4 C5 C10 -46.5(6)
C15 C4 C5 C10 75.1(6)
C14 C4 C5 C10 -165.6(5)
C10 C5 C6 C7 -1.1(9)
C4 C5 C6 C7 175.6(5)
C5 C6 C7 C8 4.1(10)
C6 C7 C8 C9 -3.8(10)
C7 C8 C9 C10 0.8(10)
C8 C9 C10 C5 2.0(9)
C8 C9 C10 P -175.3(5)
C6 C5 C10 C9 -1.9(8)
C4 C5 C10 C9 -178.4(5)
C6 C5 C10 P 175.0(4)
C4 C5 C10 P -1.5(8)
C22 P C10 C9 33.2(5)
C16 P C10 C9 -77.2(5)
Pd P C10 C9 159.9(4)
C22 P C10 C5 -143.8(5)
C16 P C10 C5 105.8(5)
Pd P C10 C5 -17.1(6)
N1 C1 C11 C12 60.3(7)
C2 C1 C11 C12 -55.3(7)
N1 C1 C11 C13 -174.4(5)
C2 C1 C11 C13 70.0(7)
C22 P C16 C17 77.3(6)
C10 P C16 C17 -175.2(5)
Pd P C16 C17 -45.9(5)
C22 P C16 C21 -102.1(6)
C10 P C16 C21 5.3(6)
Pd P C16 C21 134.7(5)
C21 C16 C17 C18 0.0(10)
P C16 C17 C18 -179.4(5)
C16 C17 C18 C19 -0.2(11)
C17 C18 C19 C20 -0.9(11)
C18 C19 C20 C21 2.3(13)
C19 C20 C21 C16 -2.4(12)
C17 C16 C21 C20 1.2(10)
P C16 C21 C20 -179.3(6)
C16 P C22 C23 3.4(6)
C10 P C22 C23 -108.9(5)
Pd P C22 C23 121.9(5)
C16 P C22 C27 179.1(5)
C10 P C22 C27 66.8(5)
Pd P C22 C27 -62.5(5)
C27 C22 C23 C24 0.2(9)
P C22 C23 C24 175.9(5)
C22 C23 C24 C25 0.8(10)
C23 C24 C25 C26 -0.9(11)
C24 C25 C26 C27 0.1(11)
C25 C26 C27 C22 0.9(10)
C23 C22 C27 C26 -1.1(10)
P C22 C27 C26 -177.0(5)
